data_4313927
loop_
_publ_author_name
'David Conner'
'K. N. Jayaprakash'
'Michael B. Wells'
'Selena Manzer'
'T. Brent Gunnoe'
'Paul D. Boyle'

_publ_contact_author
;
      Dr. Brent Gunnoe
    Department of Chemistry
    North Carolina State University
    742 Dabney Hall
    Raleigh, NC 27695
;
_publ_contact_author_email Brent_Gunnoe@ncsu.edu
_publ_contact_author_fax 919-515-8909
_publ_contact_author_phone 919-813-3704
_publ_section_title
;
 Octahedral Ru(II) Amido Complexes TpRu(L)(L')(NHR) (Tp =
 Hydridotris(pyrazolyl)borate; L = L' = P(OMe)3 or PMe3 or L = CO and L' =
 PPh3; R = H, Ph, ortBu): Synthesis, Characterization, and Reactions with
 Weakly Acidic C-H Bonds
;
_journal_name_full 'Inorganic Chemistry'
_journal_page_first 4759
_journal_page_last 4772
_journal_paper_doi 10.1021/ic034410a
_journal_volume 42
_journal_year 2003
_chemical_formula_moiety 'C37 H44 B F3 N7 O6 P Ru S '
_chemical_formula_sum 'C37 H44 B F3 N7 O6 P Ru S'
_chemical_formula_weight 914.70
_chemical_name_systematic ?
_space_group_IT_number 14
_symmetry_cell_setting monoclinic
_symmetry_space_group_name_Hall '-P 2yab'
_symmetry_space_group_name_H-M 'P 1 21/a 1'
_cell_angle_alpha 90.0
_cell_angle_beta 97.419(10)
_cell_angle_gamma 90.0
_cell_formula_units_Z 4
_cell_length_a 10.8020(17)
_cell_length_b 30.137(4)
_cell_length_c 12.5009(12)
_cell_measurement_reflns_used 25
_cell_measurement_temperature 193
_cell_measurement_theta_max 18.00
_cell_measurement_theta_min 16.50
_cell_volume 4035.5(9)
_computing_cell_refinement 'CAD4 Argus'
_computing_data_collection 'CAD4 Argus'
_computing_data_reduction 'NRCVAX DATRD2'
_computing_molecular_graphics NRCVAX
_computing_publication_material 'NRCVAX TABLES Jan 94 Version'
_computing_structure_refinement 'NRCVAX LSTSQ'
_computing_structure_solution SIR92
_diffrn_ambient_temperature 193
_diffrn_measurement_device 'Nonius CAD-4    '
_diffrn_measurement_method 'Omega scan b/P/b        '
_diffrn_radiation_monochromator graphite
_diffrn_radiation_source 'xray tube'
_diffrn_radiation_type 'Molybdenum K\a'
_diffrn_radiation_wavelength .71073
_diffrn_reflns_av_R_equivalents .000
_diffrn_reflns_limit_h_max 12
_diffrn_reflns_limit_h_min -12
_diffrn_reflns_limit_k_max 35
_diffrn_reflns_limit_k_min 0
_diffrn_reflns_limit_l_max 14
_diffrn_reflns_limit_l_min 0
_diffrn_reflns_number 7030
_diffrn_reflns_theta_max 25.00
_diffrn_reflns_theta_min 1.20
_diffrn_standards_decay_% 2.5
_diffrn_standards_interval_time 80
_diffrn_standards_number 3
_exptl_absorpt_coefficient_mu .55
_exptl_absorpt_correction_T_max .9990
_exptl_absorpt_correction_T_min .9426
_exptl_absorpt_correction_type psi-scan
_exptl_absorpt_process_details 'NRCVAX ABSORP'
_exptl_crystal_density_diffrn 1.506
_exptl_crystal_description plate
_exptl_crystal_F_000 1877.03
_exptl_crystal_size_max .44
_exptl_crystal_size_mid .42
_exptl_crystal_size_min .14
_refine_diff_density_max .49
_refine_diff_density_min -.51
_refine_ls_extinction_coef 0.0
_refine_ls_extinction_method none
_refine_ls_goodness_of_fit_obs 1.47
_refine_ls_hydrogen_treatment mixed
_refine_ls_matrix_type full
_refine_ls_number_parameters 530
_refine_ls_number_reflns 5583
_refine_ls_R_factor_all .035
_refine_ls_R_factor_obs .035
_refine_ls_shift/esd_max .002
_refine_ls_structure_factor_coef F
_refine_ls_weighting_details '1/(\s^2^(F)+ .0002F^2^) '
_refine_ls_weighting_scheme sigma
_refine_ls_wR_factor_all .039
_refine_ls_wR_factor_obs .039
_reflns_number_observed 5586
_reflns_number_total 7030
_reflns_observed_criterion 'Inet > 1.0\s(Inet)'
_cod_data_source_file ic034410asi20030423_115606_2.cif
_cod_data_source_block x01053
_cod_depositor_comments
;
The following automatic conversions were performed:

'_symmetry_cell_setting' value 'Monoclinic' changed to 'monoclinic'
according to the built-in table from CIF Core dictionary named
'cif_core.dic' version 2.4.1 from 2010-06-29.

Automatic conversion script
Id: cif_fix_values 1646 2011-03-28 12:23:43Z adriana 
;
_cod_original_sg_symbol_H-M 'P 21/a'
_cod_original_formula_sum 'C37 H44 B F3 N7 O6 P Ru S '
_cod_database_code 4313927

loop_
_symmetry_equiv_pos_as_xyz
x,y,z
-x,-y,-z
1/2-x,1/2+y,-z
1/2+x,1/2-y,z

loop_
_atom_site_label
_atom_site_fract_x
_atom_site_fract_y
_atom_site_fract_z
_atom_site_U_iso_or_equiv
_atom_site_adp_type
_atom_site_calc_flag
_atom_site_refinement_flags
_atom_site_type_symbol
Ru1 .86888(2) .096476(8) .67065(2) .01586(13) Uani ? . Ru
P1 .83178(7) .15923(3) .55839(7) .0164(4) Uani ? . P
N1 .8584(2) .05463(9) .5357(2) .0189(13) Uani ? . N
N2 .7869(2) .01695(9) .5343(2) .0221(14) Uani ? . N
N3 .8968(2) .03735(9) .7625(2) .0205(14) Uani ? . N
N4 .8295(3) .00027(9) .7298(2) .0229(15) Uani ? . N
N5 .6765(2) .08245(9) .6815(2) .0218(14) Uani ? . N
N6 .6346(2) .04026(9) .6584(2) .0230(15) Uani ? . N
N7 .8715(3) .13104(11) .8188(3) .0245(16) Uani ? . N
B1 .7260(4) .00369(13) .6333(3) .024(2) Uani ? . B
C1 .9135(3) .05378(11) .4456(3) .0226(17) Uani ? . C
C2 .8778(3) .01602(12) .3853(3) .0282(18) Uani ? . C
C3 .7997(3) -.00640(11) .4440(3) .0272(17) Uani ? . C
C4 .9801(3) .02513(12) .8462(3) .0253(17) Uani ? . C
C5 .9677(3) -.01982(12) .8676(3) .0308(19) Uani ? . C
C6 .8721(3) -.03409(11) .7924(3) .0285(18) Uani ? . C
C7 .5799(3) .10506(11) .7129(3) .0262(18) Uani ? . C
C8 .4765(3) .07748(13) .7102(3) .034(2) Uani ? . C
C9 .5140(3) .03705(12) .6754(3) .032(2) Uani ? . C
C10 1.0400(3) .10119(10) .6733(2) .0199(17) Uani ? . C
O1 1.1467(2) .09987(8) .6785(2) .0326(15) Uani ? . O
C1a .6810(3) .16139(11) .4716(2) .0196(16) Uani ? . C
C2a .6370(3) .20156(12) .4267(3) .0259(18) Uani ? . C
C3a .5315(3) .20280(13) .3501(3) .032(2) Uani ? . C
C4a .4684(3) .16434(14) .3188(3) .034(2) Uani ? . C
C5a .5094(3) .12424(13) .3640(3) .032(2) Uani ? . C
C6a .6155(3) .12235(12) .4399(3) .0259(18) Uani ? . C
C1b .8374(3) .21447(10) .6199(3) .0184(15) Uani ? . C
C2b .9121(3) .24872(11) .5898(3) .0262(18) Uani ? . C
C3b .9049(3) .29121(12) .6329(3) .0300(19) Uani ? . C
C4b .8245(3) .29986(11) .7069(3) .0293(18) Uani ? . C
C5b .7485(3) .26616(12) .7382(3) .0289(18) Uani ? . C
C6b .7553(3) .22392(11) .6949(3) .0254(17) Uani ? . C
C1c .9414(3) .16435(10) .4580(3) .0193(16) Uani ? . C
C2c 1.0678(3) .17018(11) .4933(3) .0239(17) Uani ? . C
C3c 1.1541(3) .17234(13) .4191(3) .031(2) Uani ? . C
C4c 1.1146(3) .16824(14) .3106(3) .037(2) Uani ? . C
C5c .9893(3) .16236(14) .2747(3) .034(2) Uani ? . C
C6c .9032(3) .16047(12) .3476(3) .0248(18) Uani ? . C
O2 .2383(3) .17616(11) .0757(2) .0581(18) Uani ? . O
O3 .0806(3) .11850(10) .0429(2) .0485(17) Uani ? . O
O4 .1408(3) .16008(10) -.1065(2) .0455(16) Uani ? . O
S1 .17572(9) .14464(3) .00233(7) .0320(5) Uani ? . S
C11 .2988(4) .10498(15) -.0113(4) .046(2) Uani ? . C
F1 .3432(3) .08696(11) .0833(3) .0776(19) Uani ? . F
F2 .3951(2) .12319(10) -.0513(2) .0717(20) Uani ? . F
F3 .2590(3) .07150(10) -.0781(3) .077(2) Uani ? . F
O1s .1729(3) .30372(11) .9262(2) .0533(18) Uani ? . O
C1s .0579(5) .28240(18) .9448(4) .060(3) Uani ? . C
C2s .0664(5) .27458(19) 1.0640(4) .062(3) Uani ? . C
C3s .2032(4) .28172(16) 1.1077(3) .052(3) Uani ? . C
C4s .2651(4) .28517(16) 1.0061(4) .052(3) Uani ? . C
O2s .2728(3) .42839(11) .9843(3) .0592(20) Uani ? . O
C5s .1850(5) .46324(17) .9759(4) .061(3) Uani ? . C
C6s .1454(6) .4679(2) 1.0859(6) .094(5) Uani ? . C
C7s .1782(6) .4261(2) 1.1424(4) .082(4) Uani ? . C
C8s .2517(7) .40190(20) 1.0728(5) .091(4) Uani ? . C
H1b .822(3) .4745(11) .384(2) .020(8) Uiso ? . H
H1 .970 .076 .426 .0327 Uiso ? . H
H2 .902 .008 .317 .0380 Uiso ? . H
H3 .760 -.034 .425 .0364 Uiso ? . H
H4 1.039 .045 .886 .0352 Uiso ? . H
H5 1.016 -.037 .923 .0409 Uiso ? . H
H6 .840 -.064 .785 .0393 Uiso ? . H
H7 .583 .136 .734 .0366 Uiso ? . H
H7a .561(4) .6443(14) .149(3) .046(13) Uiso ? . H
H7b .674(4) .6501(14) .182(3) .035(13) Uiso ? . H
H7c .651(4) .6139(15) .126(4) .056(14) Uiso ? . H
H8 .396 .085 .729 .0444 Uiso ? . H
H9 .463 .011 .664 .0419 Uiso ? . H
H2a .680 .229 .450 .0362 Uiso ? . H
H3a .504 .231 .319 .0422 Uiso ? . H
H4a .395 .166 .266 .0438 Uiso ? . H
H5a .465 .097 .343 .0417 Uiso ? . H
H6a .644 .094 .471 .0360 Uiso ? . H
H2b .969 .243 .538 .0365 Uiso ? . H
H3b .957 .315 .611 .0397 Uiso ? . H
H4b .821 .329 .737 .0385 Uiso ? . H
H5b .692 .272 .790 .0389 Uiso ? . H
H6b .702 .201 .716 .0357 Uiso ? . H
H2c 1.095 .173 .569 .0339 Uiso ? . H
H3c 1.241 .176 .444 .0413 Uiso ? . H
H4c 1.174 .170 .259 .0476 Uiso ? . H
H5c .962 .159 .199 .0446 Uiso ? . H
H6c .816 .156 .322 .0347 Uiso ? . H
H1sa -.012 .301 .920 .0697 Uiso ? . H
H1sb .049 .255 .907 .0697 Uiso ? . H
H2sa .014 .295 1.096 .0721 Uiso ? . H
H2sb .041 .245 1.079 .0721 Uiso ? . H
H3sa .236 .257 1.152 .0618 Uiso ? . H
H3sb .214 .309 1.148 .0618 Uiso ? . H
H4sa .289 .256 .984 .0612 Uiso ? . H
H4sb .338 .304 1.017 .0612 Uiso ? . H
H5sa .222 .490 .954 .0707 Uiso ? . H
H5sb .114 .456 .924 .0707 Uiso ? . H
H6sa .057 .473 1.081 .1094 Uiso ? . H
H6sb .189 .492 1.123 .1094 Uiso ? . H
H7sa .104 .410 1.153 .0928 Uiso ? . H
H7sb .227 .432 1.211 .0928 Uiso ? . H
H8sa .207 .375 1.047 .1044 Uiso ? . H
H8sb .331 .394 1.113 .1044 Uiso ? . H

loop_
_atom_site_aniso_label
_atom_site_aniso_U_11
_atom_site_aniso_U_22
_atom_site_aniso_U_33
_atom_site_aniso_U_12
_atom_site_aniso_U_13
_atom_site_aniso_U_23
_atom_site_aniso_type_symbol
Ru1 .01444(13) .01516(13) .01801(13) .00045(12) .00226(9) -.00072(12) Ru
P1 .0144(4) .0166(4) .0183(4) -.0003(3) .0029(3) -.0007(3) P
N1 .0171(14) .0168(14) .0220(15) .0020(11) -.0008(11) -.0002(12) N
N2 .0177(14) .0211(15) .0262(16) -.0004(12) -.0015(12) -.0073(12) N
N3 .0226(15) .0180(14) .0212(14) -.0001(12) .0038(12) .0004(12) N
N4 .0240(15) .0161(14) .0294(16) .0003(12) .0062(13) .0009(12) N
N5 .0207(15) .0197(15) .0253(15) .0015(12) .0043(12) .0036(12) N
N6 .0180(15) .0220(15) .0291(16) -.0018(12) .0034(12) .0006(13) N
N7 .0260(18) .0224(17) .0248(17) .0028(16) .0018(14) -.0025(14) N
B1 .023(2) .0149(19) .035(2) -.0039(16) .0034(17) -.0009(17) B
C1 .0217(18) .0239(18) .0226(18) .0046(14) .0047(14) .0016(14) C
C2 .031(2) .030(2) .0235(19) .0080(16) .0015(15) -.0074(16) C
C3 .0246(19) .0242(19) .0304(20) .0043(15) -.0057(15) -.0086(16) C
C4 .0251(19) .0288(20) .0216(18) .0041(15) .0013(15) .0022(15) C
C5 .037(2) .0258(20) .030(2) .0083(17) .0061(17) .0079(16) C
C6 .037(2) .0193(18) .0315(20) .0026(16) .0133(17) .0077(16) C
C7 .0232(19) .0237(20) .0330(20) .0044(15) .0089(15) .0033(15) C
C8 .0154(18) .038(2) .049(2) .0013(16) .0088(17) .0010(19) C
C9 .0183(18) .034(2) .044(2) -.0053(16) .0062(16) .0006(18) C
C10 .0237(19) .0145(17) .0210(17) .0020(14) .0011(14) -.0014(14) C
O1 .0201(14) .0349(15) .0422(15) .0009(12) .0018(11) -.0009(13) O
C1a .0157(17) .0265(18) .0175(16) .0000(14) .0049(13) -.0035(14) C
C2a .0234(19) .0269(19) .0282(19) .0012(15) .0064(15) -.0012(15) C
C3a .025(2) .039(2) .032(2) .0113(18) .0029(16) .0048(18) C
C4a .0161(18) .059(3) .0258(20) .0051(18) .0000(15) .0031(19) C
C5a .0236(19) .040(2) .032(2) -.0096(17) .0005(16) -.0014(18) C
C6a .0234(19) .029(2) .0258(19) -.0035(16) .0038(15) .0023(16) C
C1b .0187(17) .0168(17) .0189(17) .0019(13) .0000(13) .0000(14) C
C2b .0269(19) .0230(19) .0298(19) -.0023(15) .0072(15) -.0019(15) C
C3b .030(2) .0226(19) .036(2) -.0055(16) .0005(17) -.0004(16) C
C4b .034(2) .0196(18) .032(2) .0034(16) -.0046(17) -.0067(16) C
C5b .033(2) .0280(20) .0257(19) .0089(16) .0045(16) -.0042(16) C
C6b .0287(20) .0222(18) .0262(19) .0028(15) .0071(15) .0005(15) C
C1c .0207(17) .0166(17) .0213(17) .0004(14) .0052(14) -.0016(14) C
C2c .0225(19) .0236(18) .0255(18) -.0015(15) .0031(14) .0001(15) C
C3c .0183(18) .041(2) .035(2) -.0025(16) .0071(16) -.0003(18) C
C4c .025(2) .053(3) .034(2) -.0004(19) .0132(17) -.0014(19) C
C5c .032(2) .050(3) .0214(19) .0005(19) .0071(16) -.0020(18) C
C6c .0217(18) .0301(20) .0225(18) .0005(15) .0019(14) -.0004(15) C
O2 .066(2) .057(2) .0506(19) -.0152(17) .0032(16) -.0177(16) O
O3 .0402(17) .0481(18) .0597(20) -.0050(14) .0161(14) .0188(15) O
O4 .0514(19) .0515(19) .0329(16) -.0054(15) .0031(13) .0119(14) O
S1 .0353(5) .0327(5) .0285(5) -.0048(4) .0056(4) .0044(4) S
C11 .040(3) .049(3) .050(3) -.009(2) .009(2) .004(2) C
F1 .0492(17) .096(2) .086(2) .0175(16) .0008(15) .0405(19) F
F2 .0477(17) .081(2) .093(2) -.0057(15) .0340(15) .0045(18) F
F3 .0638(19) .0529(18) .116(3) .0045(15) .0134(18) -.0285(18) F
O1s .062(2) .059(2) .0383(17) .0062(17) .0055(15) .0043(15) O
C1s .049(3) .081(4) .049(3) .011(3) .002(2) -.014(3) C
C2s .051(3) .084(4) .051(3) .002(3) .006(2) .001(3) C
C3s .057(3) .061(3) .037(2) -.007(2) .000(2) .000(2) C
C4s .047(3) .060(3) .047(3) -.002(2) .002(2) .004(2) C
O2s .073(2) .055(2) .0543(20) .0132(18) .0240(17) .0031(17) O
C5s .069(3) .056(3) .058(3) .019(3) .001(3) -.004(3) C
C6s .105(5) .070(4) .123(6) .012(4) .074(4) -.002(4) C
C7s .088(5) .106(5) .054(3) -.010(4) .020(3) .000(3) C
C8s .120(5) .061(4) .103(5) .014(4) .057(4) .033(4) C

loop_
_atom_type_symbol
_atom_type_description
_atom_type_scat_dispersion_real
_atom_type_scat_dispersion_imag
_atom_type_scat_source
C ? .003 .002 'International Tables Vol. IV Table 2.2B'
H ? .000 .000 'International Tables Vol. IV Table 2.2B'
B ? .001 .001 'International Tables Vol. IV Table 2.2B'
F ? .017 .010 'International Tables Vol. IV Table 2.2B'
N ? .006 .003 'International Tables Vol. IV Table 2.2B'
O ? .011 .006 'International Tables Vol. IV Table 2.2B'
P ? .102 .094 'International Tables Vol. IV Table 2.2B'
Ru ? -1.259 .836 'International Tables Vol. IV Table 2.2B'
S ? .125 .123 'International Tables Vol. IV Table 2.2B'

loop_
_geom_angle_atom_site_label_1
_geom_angle_atom_site_label_2
_geom_angle_atom_site_label_3
_geom_angle
_geom_angle_site_symmetry_1
_geom_angle_site_symmetry_2
_geom_angle_site_symmetry_3
_geom_angle_publ_flag
P1 Ru1 N1 90.94(7) ? ? ? ?
P1 Ru1 N3 176.06(8) ? ? ? ?
P1 Ru1 N5 95.97(7) ? ? ? ?
P1 Ru1 N7 96.19(10) ? ? ? ?
P1 Ru1 C10 92.39(10) ? ? ? ?
N1 Ru1 N3 85.37(10) ? ? ? ?
N1 Ru1 N5 88.85(10) ? ? ? ?
N1 Ru1 N7 172.03(12) ? ? ? ?
N1 Ru1 C10 90.63(12) ? ? ? ?
N3 Ru1 N5 82.62(10) ? ? ? ?
N3 Ru1 N7 87.42(12) ? ? ? ?
N3 Ru1 C10 89.01(12) ? ? ? ?
N5 Ru1 N7 86.88(12) ? ? ? ?
N5 Ru1 C10 171.62(12) ? ? ? ?
N7 Ru1 C10 92.63(14) ? ? ? ?
Ru1 P1 C1a 116.70(11) ? ? ? ?
Ru1 P1 C1b 119.05(11) ? ? ? ?
Ru1 P1 C1c 113.47(11) ? ? ? ?
C1a P1 C1b 101.21(15) ? ? ? ?
C1a P1 C1c 101.17(14) ? ? ? ?
C1b P1 C1c 102.72(14) ? ? ? ?
Ru1 N1 N2 118.71(19) ? ? ? ?
Ru1 N1 C1 134.7(2) ? ? ? ?
N2 N1 C1 106.4(3) ? ? ? ?
N1 N2 B1 120.4(3) ? ? ? ?
N1 N2 C3 108.9(3) ? ? ? ?
B1 N2 C3 129.9(3) ? ? ? ?
Ru1 N3 N4 119.48(20) ? ? ? ?
Ru1 N3 C4 133.5(2) ? ? ? ?
N4 N3 C4 106.6(3) ? ? ? ?
N3 N4 B1 119.0(3) ? ? ? ?
N3 N4 C6 109.1(3) ? ? ? ?
B1 N4 C6 131.9(3) ? ? ? ?
Ru1 N5 N6 117.85(19) ? ? ? ?
Ru1 N5 C7 135.5(2) ? ? ? ?
N6 N5 C7 106.5(3) ? ? ? ?
N5 N6 B1 120.4(3) ? ? ? ?
N5 N6 C9 109.5(3) ? ? ? ?
B1 N6 C9 129.7(3) ? ? ? ?
Ru1 N7 H7aa 122(3) ? ? ? ?
Ru1 N7 H7ba 114(3) ? ? ? ?
Ru1 N7 H7ca 113(3) ? ? ? ?
H7aa N7 H7ba 99(4) ? ? ? ?
H7aa N7 H7ca 101(4) ? ? ? ?
H7ba N7 H7ca 101(4) ? ? ? ?
N2 B1 N4 107.9(3) ? ? ? ?
N2 B1 N6 109.4(3) ? ? ? ?
N2 B1 H1ba 107.9(17) ? ? ? ?
N4 B1 N6 108.0(3) ? ? ? ?
N4 B1 H1ba 113.8(17) ? ? ? ?
N6 B1 H1ba 109.8(17) ? ? ? ?
N1 C1 C2 110.4(3) ? ? ? ?
N1 C1 H1 124.8(3) ? ? ? ?
C2 C1 H1 124.8(3) ? ? ? ?
C1 C2 C3 105.1(3) ? ? ? ?
C1 C2 H2 127.4(4) ? ? ? ?
C3 C2 H2 127.5(4) ? ? ? ?
N2 C3 C2 109.1(3) ? ? ? ?
N2 C3 H3 125.1(4) ? ? ? ?
C2 C3 H3 125.8(3) ? ? ? ?
N3 C4 C5 110.3(3) ? ? ? ?
N3 C4 H4 124.6(3) ? ? ? ?
C5 C4 H4 125.1(3) ? ? ? ?
C4 C5 C6 104.8(3) ? ? ? ?
C4 C5 H5 127.6(4) ? ? ? ?
C6 C5 H5 127.6(4) ? ? ? ?
N4 C6 C5 109.2(3) ? ? ? ?
N4 C6 H6 125.2(4) ? ? ? ?
C5 C6 H6 125.6(3) ? ? ? ?
N5 C7 C8 110.0(3) ? ? ? ?
N5 C7 H7 124.7(3) ? ? ? ?
C8 C7 H7 125.4(3) ? ? ? ?
C7 C8 C9 105.6(3) ? ? ? ?
C7 C8 H8 126.8(4) ? ? ? ?
C9 C8 H8 127.6(4) ? ? ? ?
N6 C9 C8 108.5(3) ? ? ? ?
N6 C9 H9 125.7(4) ? ? ? ?
C8 C9 H9 125.9(3) ? ? ? ?
Ru1 C10 O1 173.3(3) ? ? ? ?
P1 C1a C2a 120.0(2) ? ? ? ?
P1 C1a C6a 120.8(3) ? ? ? ?
C2a C1a C6a 118.8(3) ? ? ? ?
C1a C2a C3a 120.5(3) ? ? ? ?
C1a C2a H2a 119.4(3) ? ? ? ?
C3a C2a H2a 120.1(3) ? ? ? ?
C2a C3a C4a 120.3(3) ? ? ? ?
C2a C3a H3a 119.3(4) ? ? ? ?
C4a C3a H3a 120.3(4) ? ? ? ?
C3a C4a C5a 120.0(3) ? ? ? ?
C3a C4a H4a 119.7(4) ? ? ? ?
C5a C4a H4a 120.4(4) ? ? ? ?
C4a C5a C6a 120.4(3) ? ? ? ?
C4a C5a H5a 120.0(4) ? ? ? ?
C6a C5a H5a 119.5(4) ? ? ? ?
C1a C6a C5a 119.9(3) ? ? ? ?
C1a C6a H6a 119.6(3) ? ? ? ?
C5a C6a H6a 120.5(3) ? ? ? ?
P1 C1b C2b 123.4(2) ? ? ? ?
P1 C1b C6b 118.4(2) ? ? ? ?
C2b C1b C6b 118.0(3) ? ? ? ?
C1b C2b C3b 120.9(3) ? ? ? ?
C1b C2b H2b 119.1(3) ? ? ? ?
C3b C2b H2b 120.0(3) ? ? ? ?
C2b C3b C4b 120.4(3) ? ? ? ?
C2b C3b H3b 119.7(4) ? ? ? ?
C4b C3b H3b 119.9(4) ? ? ? ?
C3b C4b C5b 119.8(3) ? ? ? ?
C3b C4b H4b 120.2(4) ? ? ? ?
C5b C4b H4b 120.0(4) ? ? ? ?
C4b C5b C6b 119.8(3) ? ? ? ?
C4b C5b H5b 120.2(3) ? ? ? ?
C6b C5b H5b 120.1(4) ? ? ? ?
C1b C6b C5b 121.1(3) ? ? ? ?
C1b C6b H6b 119.1(3) ? ? ? ?
C5b C6b H6b 119.7(3) ? ? ? ?
P1 C1c C2c 119.1(2) ? ? ? ?
P1 C1c C6c 122.3(2) ? ? ? ?
C2c C1c C6c 118.5(3) ? ? ? ?
C1c C2c C3c 120.5(3) ? ? ? ?
C1c C2c H2c 118.9(3) ? ? ? ?
C3c C2c H2c 120.6(3) ? ? ? ?
C2c C3c C4c 120.1(3) ? ? ? ?
C2c C3c H3c 120.0(4) ? ? ? ?
C4c C3c H3c 119.9(3) ? ? ? ?
C3c C4c C5c 119.9(3) ? ? ? ?
C3c C4c H4c 120.4(4) ? ? ? ?
C5c C4c H4c 119.7(4) ? ? ? ?
C4c C5c C6c 120.3(3) ? ? ? ?
C4c C5c H5c 119.6(3) ? ? ? ?
C6c C5c H5c 120.1(4) ? ? ? ?
C1c C6c C5c 120.7(3) ? ? ? ?
C1c C6c H6c 119.3(3) ? ? ? ?
C5c C6c H6c 120.0(3) ? ? ? ?
O2 S1 O3 115.98(19) ? ? ? ?
O2 S1 O4 115.85(19) ? ? ? ?
O2 S1 C11 101.9(2) ? ? ? ?
O3 S1 O4 113.44(17) ? ? ? ?
O3 S1 C11 103.76(19) ? ? ? ?
O4 S1 C11 103.33(19) ? ? ? ?
S1 C11 F1 111.7(3) ? ? ? ?
S1 C11 F2 112.5(3) ? ? ? ?
S1 C11 F3 112.0(3) ? ? ? ?
F1 C11 F2 107.0(4) ? ? ? ?
F1 C11 F3 107.2(4) ? ? ? ?
F2 C11 F3 106.2(4) ? ? ? ?
C11 F1 F2 36.5(2) ? ? ? ?
C11 F1 F3 36.6(2) ? ? ? ?
F2 F1 F3 59.73(14) ? ? ? ?
C11 F2 F1 36.6(2) ? ? ? ?
C11 F2 F3 37.1(2) ? ? ? ?
F1 F2 F3 60.46(15) ? ? ? ?
C11 F3 F1 36.2(2) ? ? ? ?
C11 F3 F2 36.7(2) ? ? ? ?
F1 F3 F2 59.81(14) ? ? ? ?
C1s O1s C4s 104.4(3) ? ? ? ?
O1s C1s C2s 106.7(4) ? ? ? ?
O1s C1s H1sa 110.1(5) ? ? ? ?
O1s C1s H1sb 109.8(4) ? ? ? ?
C2s C1s H1sa 110.6(4) ? ? ? ?
C2s C1s H1sb 110.1(5) ? ? ? ?
H1sa C1s H1sb 109.5(5) ? ? ? ?
C1s C2s C3s 105.4(4) ? ? ? ?
C1s C2s H2sa 110.3(5) ? ? ? ?
C1s C2s H2sb 110.9(5) ? ? ? ?
C3s C2s H2sa 110.5(5) ? ? ? ?
C3s C2s H2sb 110.2(5) ? ? ? ?
H2sa C2s H2sb 109.5(5) ? ? ? ?
C2s C3s C4s 102.9(4) ? ? ? ?
C2s C3s H3sa 111.3(4) ? ? ? ?
C2s C3s H3sb 110.9(4) ? ? ? ?
C4s C3s H3sa 111.8(4) ? ? ? ?
C4s C3s H3sb 110.3(4) ? ? ? ?
H3sa C3s H3sb 109.6(4) ? ? ? ?
O1s C4s C3s 105.7(4) ? ? ? ?
O1s C4s H4sa 109.9(4) ? ? ? ?
O1s C4s H4sb 110.8(4) ? ? ? ?
C3s C4s H4sa 109.9(4) ? ? ? ?
C3s C4s H4sb 111.0(4) ? ? ? ?
H4sa C4s H4sb 109.5(5) ? ? ? ?
C5s O2s C8s 107.9(4) ? ? ? ?
O2s C5s C6s 105.7(4) ? ? ? ?
O2s C5s H5sa 110.6(5) ? ? ? ?
O2s C5s H5sb 109.9(4) ? ? ? ?
C6s C5s H5sa 111.0(5) ? ? ? ?
C6s C5s H5sb 110.1(5) ? ? ? ?
H5sa C5s H5sb 109.5(5) ? ? ? ?
C5s C6s C7s 106.4(5) ? ? ? ?
C5s C6s H6sa 110.8(7) ? ? ? ?
C5s C6s H6sb 109.8(5) ? ? ? ?
C7s C6s H6sa 109.7(6) ? ? ? ?
C7s C6s H6sb 110.7(7) ? ? ? ?
H6sa C6s H6sb 109.5(6) ? ? ? ?
C6s C7s C8s 105.1(5) ? ? ? ?
C6s C7s H7sa 110.9(6) ? ? ? ?
C6s C7s H7sb 110.0(6) ? ? ? ?
C8s C7s H7sa 110.9(6) ? ? ? ?
C8s C7s H7sb 110.4(6) ? ? ? ?
H7sa C7s H7sb 109.5(5) ? ? ? ?
O2s C8s C7s 110.1(5) ? ? ? ?
O2s C8s H8sa 109.5(6) ? ? ? ?
O2s C8s H8sb 109.2(5) ? ? ? ?
C7s C8s H8sa 109.0(6) ? ? ? ?
C7s C8s H8sb 109.5(6) ? ? ? ?
H8sa C8s H8sb 109.4(6) ? ? ? ?
N7b H7a H7b 36(3) ? ? ? ?
N7b H7a H7c 40(3) ? ? ? ?
H7b H7a H7c 58(3) ? ? ? ?
N7b H7b H7a 44(3) ? ? ? ?
N7b H7b H7c 43(3) ? ? ? ?
H7a H7b H7c 66(3) ? ? ? ?
N7b H7c H7a 38(3) ? ? ? ?
N7b H7c H7b 34(2) ? ? ? ?
H7a H7c H7b 55(3) ? ? ? ?

loop_
_geom_bond_atom_site_label_1
_geom_bond_atom_site_label_2
_geom_bond_distance
_geom_bond_site_symmetry_1
_geom_bond_site_symmetry_2
_geom_bond_publ_flag
Ru1 P1 2.3581(9) ? ? ?
Ru1 N1 2.097(3) ? ? ?
Ru1 N3 2.120(3) ? ? ?
Ru1 N5 2.142(3) ? ? ?
Ru1 N7 2.122(3) ? ? ?
Ru1 C10 1.850(3) ? ? ?
P1 C1a 1.838(3) ? ? ?
P1 C1b 1.831(3) ? ? ?
P1 C1c 1.839(3) ? ? ?
N1 N2 1.372(4) ? ? ?
N1 C1 1.341(4) ? ? ?
N2 B1 1.528(5) ? ? ?
N2 C3 1.352(4) ? ? ?
N3 N4 1.367(4) ? ? ?
N3 C4 1.340(4) ? ? ?
N4 B1 1.538(5) ? ? ?
N4 C6 1.343(4) ? ? ?
N5 N6 1.368(4) ? ? ?
N5 C7 1.346(4) ? ? ?
N6 B1 1.539(5) ? ? ?
N6 C9 1.350(4) ? ? ?
N7 H7aa .88(5) ? ? ?
N7 H7ba .75(4) ? ? ?
N7 H7ca .92(5) ? ? ?
B1 H1ba 1.03(3) ? ? ?
C1 C2 1.392(5) ? ? ?
C1 H1 .963(3) ? ? ?
C2 C3 1.367(5) ? ? ?
C2 H2 .962(3) ? ? ?
C3 H3 .963(3) ? ? ?
C4 C5 1.391(5) ? ? ?
C4 H4 .962(3) ? ? ?
C5 C6 1.373(5) ? ? ?
C5 H5 .962(3) ? ? ?
C6 H6 .963(4) ? ? ?
C7 C8 1.390(5) ? ? ?
C7 H7 .963(3) ? ? ?
C8 C9 1.373(5) ? ? ?
C8 H8 .963(3) ? ? ?
C9 H9 .963(4) ? ? ?
C10 O1 1.147(4) ? ? ?
C1a C2a 1.392(5) ? ? ?
C1a C6a 1.403(5) ? ? ?
C2a C3a 1.391(5) ? ? ?
C2a H2a .963(3) ? ? ?
C3a C4a 1.375(6) ? ? ?
C3a H3a .963(4) ? ? ?
C4a C5a 1.383(6) ? ? ?
C4a H4a .962(3) ? ? ?
C5a C6a 1.392(5) ? ? ?
C5a H5a .963(4) ? ? ?
C6a H6a .963(3) ? ? ?
C1b C2b 1.391(5) ? ? ?
C1b C6b 1.401(5) ? ? ?
C2b C3b 1.395(5) ? ? ?
C2b H2b .962(3) ? ? ?
C3b C4b 1.374(5) ? ? ?
C3b H3b .963(4) ? ? ?
C4b C5b 1.393(5) ? ? ?
C4b H4b .963(3) ? ? ?
C5b C6b 1.389(5) ? ? ?
C5b H5b .962(3) ? ? ?
C6b H6b .963(3) ? ? ?
C1c C2c 1.391(5) ? ? ?
C1c C6c 1.394(5) ? ? ?
C2c C3c 1.399(5) ? ? ?
C2c H2c .961(3) ? ? ?
C3c C4c 1.373(5) ? ? ?
C3c H3c .963(3) ? ? ?
C4c C5c 1.381(5) ? ? ?
C4c H4c .962(4) ? ? ?
C5c C6c 1.386(5) ? ? ?
C5c H5c .961(4) ? ? ?
C6c H6c .963(3) ? ? ?
O2 S1 1.428(3) ? ? ?
O3 S1 1.438(3) ? ? ?
O4 S1 1.441(3) ? ? ?
S1 C11 1.812(5) ? ? ?
C11 F1 1.333(5) ? ? ?
C11 F2 1.330(5) ? ? ?
C11 F3 1.344(5) ? ? ?
F1 F2 2.140(4) ? ? ?
F1 F3 2.154(5) ? ? ?
F2 F3 2.139(4) ? ? ?
O1s C1s 1.444(6) ? ? ?
O1s C4s 1.431(5) ? ? ?
C1s C2s 1.500(7) ? ? ?
C1s H1sa .963(5) ? ? ?
C1s H1sb .962(5) ? ? ?
C2s C3s 1.523(7) ? ? ?
C2s H2sa .963(5) ? ? ?
C2s H2sb .963(6) ? ? ?
C3s C4s 1.512(6) ? ? ?
C3s H3sa .962(5) ? ? ?
C3s H3sb .962(5) ? ? ?
C4s H4sa .963(5) ? ? ?
C4s H4sb .963(5) ? ? ?
O2s C5s 1.409(6) ? ? ?
O2s C8s 1.406(6) ? ? ?
C5s C6s 1.499(8) ? ? ?
C5s H5sa .963(5) ? ? ?
C5s H5sb .962(5) ? ? ?
C6s C7s 1.464(10) ? ? ?
C6s H6sa .963(7) ? ? ?
C6s H6sb .962(7) ? ? ?
C7s C8s 1.449(9) ? ? ?
C7s H7sa .963(6) ? ? ?
C7s H7sb .961(6) ? ? ?
C8s H8sa .963(7) ? ? ?
C8s H8sb .962(7) ? ? ?
H1b B1b 1.03(3) ? ? ?
H7a N7b .88(5) ? ? ?
H7a H7b 1.25(6) ? ? ?
H7a H7c 1.40(7) ? ? ?
H7b N7b .75(4) ? ? ?
H7b H7c 1.30(6) ? ? ?
H7c N7b .92(5) ? ? ?

loop_
_geom_contact_atom_site_label_1
_geom_contact_atom_site_label_2
_geom_contact_distance
_geom_contact_site_symmetry_1
_geom_contact_site_symmetry_2
_geom_contact_publ_flag
? ? ? ? ? ?

loop_
_geom_torsion_atom_site_label_1
_geom_torsion_atom_site_label_2
_geom_torsion_atom_site_label_3
_geom_torsion_atom_site_label_4
_geom_torsion
_geom_torsion_site_symmetry_1
_geom_torsion_site_symmetry_2
_geom_torsion_site_symmetry_3
_geom_torsion_site_symmetry_4
_geom_torsion_publ_flag
? ? ? ? ? ? ? ? ? ?
